data_4022293
loop_
_publ_author_name
'Peng-Fei Xu'
'Ta-Jung Lu'

_publ_section_title
;
 Selective Synthesis of Either Enantiomer of \a-Amino Acids
 by Switching the Regiochemistry of the Tricyclic
 Iminolactones Prepared from a Single Chiral Source
;
_journal_name_full 'Journal of Organic Chemistry'
_journal_page_first 658
_journal_page_last 661
_journal_paper_doi 10.1021/jo026285a
_journal_volume 68
_journal_year 2003
_chemical_formula_sum 'C14 H21 N O2'
_chemical_formula_weight 235.32
_chemical_name_systematic
; 
 ? 
;
_space_group_IT_number 19
_symmetry_cell_setting orthorhombic
_symmetry_space_group_name_Hall 'P 2ac 2ab'
_symmetry_space_group_name_H-M 'P 21 21 21'
_atom_sites_solution_hydrogens geom
_atom_sites_solution_primary direct
_atom_sites_solution_secondary difmap
_audit_creation_method SHELXL-97
_cell_angle_alpha 90.00
_cell_angle_beta 90.00
_cell_angle_gamma 90.00
_cell_formula_units_Z 4
_cell_length_a 6.8762(6)
_cell_length_b 9.0279(7)
_cell_length_c 21.8378(18)
_cell_measurement_temperature 293(2)
_cell_volume 1355.64(19)
_computing_cell_refinement 'Bruker SMART'
_computing_data_collection 'Bruker SMART'
_computing_data_reduction 'Bruker SHELXTL'
_computing_molecular_graphics 'Bruker SHELXTL'
_computing_publication_material 'Bruker SHELXTL'
_computing_structure_refinement 'SHELXL-97 (Sheldrick, 1997)'
_computing_structure_solution 'SHELXS-97 (Sheldrick, 1990)'
_diffrn_ambient_temperature 293(2)
_diffrn_measured_fraction_theta_full 0.997
_diffrn_measured_fraction_theta_max 0.997
_diffrn_measurement_device_type 'CCD area detector'
_diffrn_measurement_method 'phi and omega scans'
_diffrn_radiation_monochromator graphite
_diffrn_radiation_source 'fine-focus sealed tube'
_diffrn_radiation_type MoK\a
_diffrn_radiation_wavelength 0.71073
_diffrn_reflns_av_R_equivalents 0.0230
_diffrn_reflns_av_sigmaI/netI 0.0204
_diffrn_reflns_limit_h_max 8
_diffrn_reflns_limit_h_min -8
_diffrn_reflns_limit_k_max 11
_diffrn_reflns_limit_k_min -8
_diffrn_reflns_limit_l_max 24
_diffrn_reflns_limit_l_min -26
_diffrn_reflns_number 7654
_diffrn_reflns_theta_full 25.99
_diffrn_reflns_theta_max 25.99
_diffrn_reflns_theta_min 2.44
_exptl_absorpt_coefficient_mu 0.076
_exptl_absorpt_correction_type none
_exptl_crystal_density_diffrn 1.153
_exptl_crystal_density_method 'not measured'
_exptl_crystal_F_000 512
_refine_diff_density_max 0.258
_refine_diff_density_min -0.145
_refine_diff_density_rms 0.035
_refine_ls_abs_structure_details 'Flack H D (1983), Acta Cryst. A39, 876-881'
_refine_ls_abs_structure_Flack 0(2)
_refine_ls_extinction_coef 0.000(3)
_refine_ls_extinction_expression Fc^*^=kFc[1+0.001xFc^2^\l^3^/sin(2\q)]^-1/4^
_refine_ls_extinction_method SHELXL
_refine_ls_goodness_of_fit_ref 1.159
_refine_ls_hydrogen_treatment mixed
_refine_ls_matrix_type full
_refine_ls_number_parameters 155
_refine_ls_number_reflns 2649
_refine_ls_number_restraints 0
_refine_ls_restrained_S_all 1.159
_refine_ls_R_factor_all 0.0559
_refine_ls_R_factor_gt 0.0477
_refine_ls_shift/su_max 0.455
_refine_ls_shift/su_mean 0.005
_refine_ls_structure_factor_coef Fsqd
_refine_ls_weighting_details 'calc w=1/[\s^2^(Fo^2^)+(0.1000P)^2^+0.0000P] where P=(Fo^2^+2Fc^2^)/3'
_refine_ls_weighting_scheme calc
_refine_ls_wR_factor_gt 0.1472
_refine_ls_wR_factor_ref 0.1544
_reflns_number_gt 2239
_reflns_number_total 2649
_reflns_threshold_expression >2sigma(I)
_cod_data_source_file jo026285a-2_s3.cif
_cod_data_source_block cpd8d
_cod_depositor_comments
;
The following automatic conversions were performed:
'_symmetry_cell_setting' value 'Orthorhombic' changed to 'orthorhombic'
according to '/home/saulius/struct/CIF-dictionaries/cif_core.dic'
dictionary named 'cif_core.dic' version 2.4.1 from 2010-06-29.

Automatic conversion script
Id: cif_fix_enum 1527 2010-12-29 10:47:43Z saulius 
;
_cod_database_code 4022293

loop_
_symmetry_equiv_pos_as_xyz
'x, y, z'
'-x+1/2, -y, z+1/2'
'-x, y+1/2, -z+1/2'
'x+1/2, -y+1/2, -z'

loop_
_atom_site_label
_atom_site_type_symbol
_atom_site_fract_x
_atom_site_fract_y
_atom_site_fract_z
_atom_site_U_iso_or_equiv
_atom_site_adp_type
_atom_site_occupancy
_atom_site_symmetry_multiplicity
_atom_site_calc_flag
_atom_site_refinement_flags
O1 O 0.4869(4) 0.04757(17) 0.03741(9) 0.0878(6) Uani 1 1 d .
O2 O 0.4646(3) 0.28909(15) 0.03682(6) 0.0620(5) Uani 1 1 d .
N N 0.3461(3) 0.28124(19) 0.16089(7) 0.0533(5) Uani 1 1 d .
C1 C 0.4728(4) 0.5644(2) 0.05533(9) 0.0591(6) Uani 1 1 d .
H1A H 0.5398 0.5770 0.0161 0.071 Uiso 1 1 calc R
C2 C 0.3680(3) 0.4167(2) 0.06312(9) 0.0497(5) Uani 1 1 d .
H2A H 0.2349 0.4240 0.0474 0.060 Uiso 1 1 calc R
C3 C 0.4270(4) 0.1574(2) 0.06175(9) 0.0570(5) Uani 1 1 d .
C4 C 0.3167(3) 0.1502(2) 0.12183(9) 0.0540(5) Uani 1 1 d .
H4A H 0.3682 0.0650 0.1444 0.065 Uiso 1 1 calc R
C5 C 0.3651(3) 0.4016(2) 0.13221(8) 0.0421(4) Uani 1 1 d .
C6 C 0.4327(3) 0.5476(2) 0.15828(9) 0.0486(5) Uani 1 1 d .
C7 C 0.2848(3) 0.6665(3) 0.13802(12) 0.0695(7) Uani 1 1 d .
H7A H 0.1530 0.6357 0.1473 0.083 Uiso 1 1 calc R
H7B H 0.3104 0.7601 0.1583 0.083 Uiso 1 1 calc R
C8 C 0.3147(4) 0.6803(2) 0.06887(13) 0.0785(8) Uani 1 1 d .
H8A H 0.3582 0.7790 0.0579 0.094 Uiso 1 1 calc R
H8B H 0.1958 0.6581 0.0468 0.094 Uiso 1 1 calc R
C9 C 0.6046(3) 0.5775(2) 0.11254(10) 0.0523(5) Uani 1 1 d .
C10 C 0.7650(4) 0.4609(3) 0.11616(14) 0.0772(7) Uani 1 1 d .
H10A H 0.8654 0.4844 0.0872 0.116 Uiso 1 1 calc R
H10B H 0.7117 0.3652 0.1068 0.116 Uiso 1 1 calc R
H10C H 0.8188 0.4598 0.1567 0.116 Uiso 1 1 calc R
C11 C 0.6992(4) 0.7306(3) 0.12022(14) 0.0757(7) Uani 1 1 d .
H11A H 0.8026 0.7415 0.0910 0.114 Uiso 1 1 calc R
H11B H 0.7507 0.7396 0.1609 0.114 Uiso 1 1 calc R
H11C H 0.6035 0.8063 0.1135 0.114 Uiso 1 1 calc R
C12 C 0.4789(5) 0.5416(3) 0.22630(10) 0.0847(8) Uani 1 1 d .
H12A H 0.3615 0.5237 0.2489 0.127 Uiso 1 1 calc R
H12B H 0.5345 0.6342 0.2389 0.127 Uiso 1 1 calc R
H12C H 0.5699 0.4631 0.2340 0.127 Uiso 1 1 calc R
C13 C 0.1015(4) 0.1191(3) 0.11034(11) 0.0687(7) Uani 1 1 d .
H13A H 0.0893 0.0334 0.0838 0.082 Uiso 1 1 calc R
H13B H 0.0440 0.2031 0.0894 0.082 Uiso 1 1 calc R
C14 C -0.0098(5) 0.0904(4) 0.16980(14) 0.0909(9) Uani 1 1 d .
H14A H -0.1438 0.0708 0.1606 0.136 Uiso 1 1 calc R
H14B H -0.0008 0.1759 0.1958 0.136 Uiso 1 1 calc R
H14C H 0.0455 0.0064 0.1904 0.136 Uiso 1 1 calc R

loop_
_atom_site_aniso_label
_atom_site_aniso_U_11
_atom_site_aniso_U_22
_atom_site_aniso_U_33
_atom_site_aniso_U_23
_atom_site_aniso_U_13
_atom_site_aniso_U_12
O1 0.1218(16) 0.0475(8) 0.0942(12) -0.0141(8) 0.0415(12) 0.0019(10)
O2 0.0924(12) 0.0467(7) 0.0468(7) -0.0052(6) 0.0215(8) -0.0095(8)
N 0.0679(11) 0.0504(9) 0.0416(8) -0.0029(7) 0.0083(7) -0.0077(8)
C1 0.0814(15) 0.0439(11) 0.0518(11) 0.0093(9) 0.0001(11) -0.0064(11)
C2 0.0603(12) 0.0439(10) 0.0450(9) -0.0019(8) -0.0060(9) -0.0021(9)
C3 0.0737(14) 0.0440(10) 0.0531(11) -0.0054(9) 0.0127(10) -0.0023(10)
C4 0.0686(13) 0.0431(10) 0.0504(10) 0.0016(8) 0.0074(9) -0.0043(9)
C5 0.0391(9) 0.0462(10) 0.0410(9) -0.0053(8) 0.0023(7) -0.0016(8)
C6 0.0479(10) 0.0461(10) 0.0518(10) -0.0124(9) 0.0009(8) -0.0031(8)
C7 0.0500(12) 0.0474(12) 0.1112(19) -0.0201(13) -0.0039(13) 0.0049(10)
C8 0.0833(18) 0.0421(11) 0.110(2) 0.0110(13) -0.0373(16) 0.0009(12)
C9 0.0419(10) 0.0434(10) 0.0716(12) -0.0040(9) 0.0004(9) -0.0028(8)
C10 0.0448(11) 0.0673(15) 0.120(2) -0.0060(14) -0.0016(13) 0.0059(11)
C11 0.0597(13) 0.0532(13) 0.114(2) -0.0022(13) -0.0019(14) -0.0158(11)
C12 0.118(2) 0.0812(17) 0.0553(12) -0.0217(11) -0.0085(15) -0.0186(17)
C13 0.0749(15) 0.0658(14) 0.0653(13) -0.0081(12) 0.0036(11) -0.0158(12)
C14 0.0806(16) 0.095(2) 0.0971(18) 0.0088(17) 0.0238(16) -0.0214(17)

loop_
_atom_type_symbol
_atom_type_description
_atom_type_scat_dispersion_real
_atom_type_scat_dispersion_imag
_atom_type_scat_source
C C 0.0033 0.0016 'International Tables Vol C Tables 4.2.6.8 and 6.1.1.4'
H H 0.0000 0.0000 'International Tables Vol C Tables 4.2.6.8 and 6.1.1.4'
N N 0.0061 0.0033 'International Tables Vol C Tables 4.2.6.8 and 6.1.1.4'
O O 0.0106 0.0060 'International Tables Vol C Tables 4.2.6.8 and 6.1.1.4'

loop_
_geom_angle_atom_site_label_1
_geom_angle_atom_site_label_2
_geom_angle_atom_site_label_3
_geom_angle
C3 O2 C2 117.25(15)
C5 N C4 114.78(16)
C2 C1 C8 103.89(19)
C2 C1 C9 104.68(15)
C8 C1 C9 101.93(17)
O2 C2 C5 109.26(15)
O2 C2 C1 115.74(17)
C5 C2 C1 101.28(15)
O1 C3 O2 119.35(18)
O1 C3 C4 121.31(19)
O2 C3 C4 119.29(17)
N C4 C3 113.43(17)
N C4 C13 112.08(19)
C3 C4 C13 110.5(2)
N C5 C6 126.67(17)
N C5 C2 124.96(17)
C6 C5 C2 107.07(16)
C5 C6 C12 113.70(19)
C5 C6 C7 107.23(16)
C12 C6 C7 116.3(2)
C5 C6 C9 98.16(15)
C12 C6 C9 118.1(2)
C7 C6 C9 101.18(17)
C8 C7 C6 104.53(19)
C7 C8 C1 103.27(18)
C10 C9 C11 107.96(19)
C10 C9 C1 114.34(19)
C11 C9 C1 113.88(19)
C10 C9 C6 113.10(18)
C11 C9 C6 113.80(19)
C1 C9 C6 93.41(16)
C4 C13 C14 112.1(2)

loop_
_geom_bond_atom_site_label_1
_geom_bond_atom_site_label_2
_geom_bond_distance
O1 C3 1.198(2)
O2 C3 1.333(2)
O2 C2 1.448(2)
N C5 1.261(2)
N C4 1.473(3)
C1 C2 1.525(3)
C1 C8 1.537(4)
C1 C9 1.548(3)
C2 C5 1.515(3)
C3 C4 1.517(3)
C4 C13 1.527(3)
C5 C6 1.509(3)
C6 C12 1.520(3)
C6 C7 1.544(3)
C6 C9 1.571(3)
C7 C8 1.529(4)
C9 C10 1.527(3)
C9 C11 1.537(3)
C13 C14 1.529(3)

loop_
_cod_related_entry_id
_cod_related_entry_database
_cod_related_entry_code
1 ChemSpider 9065148
